data_9001798
loop_
_publ_author_name
'Palmer, D. C.'
'Dove, M. T.'
'Ibberson, R. M.'
'Powell, B. M.'

_publ_section_title
;
 Structural behavior, crystal chemistry and phase transitions in substituted
 leucites: High-resolution neutron powder diffraction studies
 Sample: Expt. no. 3757, T = 298 K, KFeSi2O6
;
_journal_name_full 'American Mineralogist'
_journal_page_first 16
_journal_page_last 29
_journal_volume 82
_journal_year 1997
_chemical_formula_sum 'K0.9 O6 Si2'
_chemical_name_mineral Leucite
_space_group_IT_number 88
_symmetry_space_group_name_Hall '-I 4ad'
_symmetry_space_group_name_H-M 'I 41/a :2'
_cell_angle_alpha 90
_cell_angle_beta 90
_cell_angle_gamma 90
_cell_length_a 13.20357
_cell_length_b 13.20357
_cell_length_c 13.95446
_cell_formula_units_Z 16
_cell_volume 2432.740
_database_code_amcsd 0001854
_diffrn_ambient_temperature 298
_exptl_crystal_density_diffrn 2.046
_cod_original_cell_volume 2432.741
_cod_original_sg_symbol_H-M 'I 41/a'
_cod_original_formula_sum 'K.9 Si2 O6'
_cod_database_code 9001798

loop_
_space_group_symop_operation_xyz
x,y,z
1/2+x,1/2+y,1/2+z
3/4+y,1/4-x,1/4-z
1/4+y,3/4-x,3/4-z
3/4-y,1/4+x,1/4+z
1/4-y,3/4+x,3/4+z
1/2+x,y,1/2-z
+x,1/2+y,-z
1/2-x,-y,1/2+z
-x,1/2-y,+z
3/4-y,3/4+x,3/4-z
1/4-y,1/4+x,1/4-z
3/4+y,3/4-x,3/4+z
1/4+y,1/4-x,1/4+z
-x,-y,-z
1/2-x,1/2-y,1/2-z

loop_
_atom_site_aniso_label
_atom_site_aniso_U_11
_atom_site_aniso_U_22
_atom_site_aniso_U_33
_atom_site_aniso_U_12
_atom_site_aniso_U_13
_atom_site_aniso_U_23
K 0.10727 0.02597 0.13526 0.00088 -0.05497 -0.04116
Si1 0.00456 0.02014 0.03964 0.00000 -0.00557 -0.01140
Si2 0.01760 0.03508 0.00342 -0.00735 -0.00887 0.00127
Si3 0.02381 0.02521 0.00772 -0.00697 0.00177 -0.00570
O1 0.08941 0.04167 0.10651 -0.01355 0.01849 0.00279
O2 0.04027 0.07852 0.06776 -0.00709 -0.01520 0.00050
O3 0.05294 0.04079 0.04952 0.01304 0.02685 0.00709
O4 0.03686 0.07649 0.03141 0.00659 0.01317 0.01089
O5 0.04964 0.03103 0.05598 -0.00735 0.00988 -0.01951
O6 0.02267 0.04420 0.06079 0.01988 -0.00735 -0.00646

loop_
_atom_site_label
_atom_site_fract_x
_atom_site_fract_y
_atom_site_fract_z
_atom_site_occupancy
K 0.36500 0.36240 0.11620 0.90000
Si1 0.05790 0.39640 0.16650 0.66667
Si2 0.16730 0.61230 0.12650 0.66667
Si3 0.39050 0.64440 0.08430 0.66667
O1 0.13100 0.31550 0.10870 1.00000
O2 0.08620 0.51280 0.13290 1.00000
O3 0.14630 0.68280 0.22740 1.00000
O4 0.12820 0.68430 0.03640 1.00000
O5 0.28920 0.57290 0.12340 1.00000
O6 0.48130 0.61830 0.16840 1.00000

loop_
_cod_related_entry_id
_cod_related_entry_database
_cod_related_entry_code
1 AMCSD 0001854
